data_7229004
loop_
_publ_author_name
'Ma, Yan'
'Yang, Yong-Sheng'
'Jiang, Yu-Han'
'Li, Yue-Xue'
'Liu, Min'
'Li, Zhong-Feng'
'Han, Hong-Liang'
'Yang, Yu-Ping'
'Xin, Xiu-Lan'
'Jin, Qiong-Hua'

_publ_section_title
;
 Lanthanide contraction and chelating effect on a new family of lanthanide
 complexes with tetrakis(O-isopropyl)methyle-nediphosphonate: synthesis,
 structures and terahertz time-domain spectroscopy
;
_journal_issue 66
_journal_name_full 'RSC Adv.'
_journal_page_first 41651
_journal_paper_doi 10.1039/C7RA07888A
_journal_volume 7
_journal_year 2017
_chemical_formula_sum 'C26 H68 Cl3 O16 P4 Yb'
_chemical_formula_weight 1040.07
_chemical_name_systematic
; 
 ? 
;
_space_group_IT_number 14
_symmetry_cell_setting monoclinic
_symmetry_space_group_name_Hall '-P 2yn'
_symmetry_space_group_name_H-M 'P 1 21/n 1'
_atom_sites_solution_hydrogens geom
_atom_sites_solution_primary direct
_atom_sites_solution_secondary difmap
_audit_creation_method SHELXL-97
_audit_update_record
;
2017-07-07 deposited with the CCDC.
2017-08-18 downloaded from the CCDC.
;
_cell_angle_alpha 90.00
_cell_angle_beta 111.9320(10)
_cell_angle_gamma 90.00
_cell_formula_units_Z 4
_cell_length_a 15.2938(16)
_cell_length_b 16.7518(19)
_cell_length_c 20.3380(17)
_cell_measurement_reflns_used 5285
_cell_measurement_temperature 298(2)
_cell_measurement_theta_max 22.305
_cell_measurement_theta_min 2.426
_cell_volume 4833.5(8)
_computing_cell_refinement 'Bruker SMART'
_computing_data_collection 'Bruker SMART'
_computing_data_reduction 'Bruker SAINT'
_computing_molecular_graphics 'Bruker SHELXTL'
_computing_publication_material 'Bruker SHELXTL'
_computing_structure_refinement 'SHELXL-97 (Sheldrick, 1997)'
_computing_structure_solution 'SHELXS-97 (Sheldrick, 1990)'
_diffrn_ambient_temperature 298(2)
_diffrn_measured_fraction_theta_full 0.999
_diffrn_measured_fraction_theta_max 0.999
_diffrn_measurement_device_type 'CCD area detector'
_diffrn_measurement_method 'phi and omega scans'
_diffrn_radiation_monochromator graphite
_diffrn_radiation_source 'fine-focus sealed tube'
_diffrn_radiation_type MoK\a
_diffrn_radiation_wavelength 0.71073
_diffrn_reflns_av_R_equivalents 0.0665
_diffrn_reflns_av_sigmaI/netI 0.0883
_diffrn_reflns_limit_h_max 17
_diffrn_reflns_limit_h_min -18
_diffrn_reflns_limit_k_max 18
_diffrn_reflns_limit_k_min -19
_diffrn_reflns_limit_l_max 17
_diffrn_reflns_limit_l_min -24
_diffrn_reflns_number 24048
_diffrn_reflns_theta_full 25.02
_diffrn_reflns_theta_max 25.02
_diffrn_reflns_theta_min 2.43
_exptl_absorpt_coefficient_mu 2.287
_exptl_absorpt_correction_T_max 0.6213
_exptl_absorpt_correction_T_min 0.4615
_exptl_absorpt_correction_type multi-scan
_exptl_absorpt_process_details sadabs
_exptl_crystal_density_diffrn 1.429
_exptl_crystal_density_method 'not measured'
_exptl_crystal_description block
_exptl_crystal_F_000 2132
_exptl_crystal_size_max 0.40
_exptl_crystal_size_mid 0.35
_exptl_crystal_size_min 0.23
_refine_diff_density_max 1.408
_refine_diff_density_min -0.715
_refine_diff_density_rms 0.136
_refine_ls_extinction_method none
_refine_ls_goodness_of_fit_ref 1.137
_refine_ls_hydrogen_treatment mixed
_refine_ls_matrix_type full
_refine_ls_number_parameters 467
_refine_ls_number_reflns 8528
_refine_ls_number_restraints 0
_refine_ls_restrained_S_all 1.137
_refine_ls_R_factor_all 0.1136
_refine_ls_R_factor_gt 0.0495
_refine_ls_shift/su_max 0.001
_refine_ls_shift/su_mean 0.000
_refine_ls_structure_factor_coef Fsqd
_refine_ls_weighting_details 'calc w=1/[\s^2^(Fo^2^)+(0.0394P)^2^+18.4128P] where P=(Fo^2^+2Fc^2^)/3'
_refine_ls_weighting_scheme calc
_refine_ls_wR_factor_gt 0.1067
_refine_ls_wR_factor_ref 0.1477
_reflns_number_gt 5129
_reflns_number_total 8528
_reflns_threshold_expression >2sigma(I)
_cod_data_source_file c7ra07888a2.cif
_cod_data_source_block 111119g
_cod_depositor_comments
;
The following automatic conversions were performed:

'_symmetry_cell_setting' value 'Monoclinic' changed to 'monoclinic'
according to
/home/data/users/saulius/crontab/automatic-downloads/rss-feeds/RSC/lib/dictionaries/cif_core.dic
dictionary named 'cif_core.dic' version 2.4.2 from 2011-04-26.

Automatic conversion script
Id: cif_fix_values 4973 2017-02-22 13:04:09Z antanas 
;
_cod_original_sg_symbol_H-M P2(1)/n
_cod_database_code 7229004

loop_
_symmetry_equiv_pos_as_xyz
'x, y, z'
'-x+1/2, y+1/2, -z+1/2'
'-x, -y, -z'
'x-1/2, -y-1/2, z-1/2'

loop_
_atom_site_label
_atom_site_type_symbol
_atom_site_fract_x
_atom_site_fract_y
_atom_site_fract_z
_atom_site_U_iso_or_equiv
_atom_site_adp_type
_atom_site_occupancy
_atom_site_symmetry_multiplicity
_atom_site_calc_flag
_atom_site_refinement_flags
Yb1 Yb 0.59900(3) 0.28048(2) 0.46077(2) 0.03757(14) Uani 1 1 d .
Cl1 Cl 0.6263(2) 0.29689(17) 0.34496(13) 0.0669(8) Uani 1 1 d .
Cl2 Cl 0.3335(2) 0.12795(17) 0.38098(15) 0.0689(8) Uani 1 1 d .
Cl3 Cl 0.3475(2) 0.43460(16) 0.44649(18) 0.0738(9) Uani 1 1 d .
O1 O 0.7257(4) 0.1930(3) 0.4961(3) 0.0465(16) Uani 1 1 d .
O2 O 0.8907(5) 0.1400(4) 0.5457(4) 0.064(2) Uani 1 1 d .
O3 O 0.8128(5) 0.1432(4) 0.4168(3) 0.0552(18) Uani 1 1 d .
O4 O 0.7285(4) 0.3601(3) 0.5106(3) 0.0527(17) Uani 1 1 d .
O5 O 0.8674(6) 0.4367(5) 0.5040(5) 0.086(3) Uani 1 1 d .
O6 O 0.8949(5) 0.3414(5) 0.6003(4) 0.083(3) Uani 1 1 d .
O7 O 0.5774(5) 0.2711(4) 0.5635(3) 0.0540(17) Uani 1 1 d .
O8 O 0.5283(5) 0.3159(4) 0.6624(4) 0.070(2) Uani 1 1 d .
O9 O 0.5422(6) 0.1742(5) 0.6469(4) 0.076(2) Uani 1 1 d .
O10 O 0.3242(5) 0.1133(4) 0.5887(4) 0.065(2) Uani 1 1 d .
O11 O 0.2165(6) 0.2289(4) 0.5287(4) 0.070(2) Uani 1 1 d .
O12 O 0.3296(6) 0.2479(4) 0.6490(4) 0.069(2) Uani 1 1 d .
O13 O 0.5534(4) 0.4107(3) 0.4648(4) 0.0571(18) Uani 1 1 d .
H13F H 0.4955 0.4151 0.4585 0.069 Uiso 1 1 d R
H13G H 0.5825 0.4510 0.4883 0.069 Uiso 1 1 d R
O14 O 0.4375(4) 0.2879(3) 0.3995(3) 0.0508(16) Uani 1 1 d .
H14E H 0.4055 0.2454 0.3952 0.061 Uiso 1 1 d R
H14F H 0.4098 0.3254 0.4122 0.061 Uiso 1 1 d R
O15 O 0.5444(5) 0.1523(3) 0.4431(3) 0.0584(18) Uani 1 1 d .
H15C H 0.4849 0.1467 0.4254 0.070 Uiso 1 1 d R
H15D H 0.5691 0.1067 0.4566 0.070 Uiso 1 1 d R
O16 O 0.6183(7) 1.0046(4) 0.4853(5) 0.101(3) Uani 1 1 d .
H16F H 0.6334 0.9752 0.4571 0.121 Uiso 1 1 d R
H16G H 0.6272 0.9779 0.5228 0.121 Uiso 1 1 d R
P1 P 0.81524(19) 0.18564(15) 0.48544(14) 0.0444(6) Uani 1 1 d .
P2 P 0.83003(19) 0.35853(16) 0.52298(16) 0.0544(7) Uani 1 1 d .
P3 P 0.5185(2) 0.25359(15) 0.60491(14) 0.0476(7) Uani 1 1 d .
P4 P 0.3158(2) 0.19956(15) 0.58064(15) 0.0516(7) Uani 1 1 d .
C1 C 0.8608(7) 0.2814(5) 0.4755(6) 0.058(3) Uani 1 1 d .
H1A H 0.9290 0.2781 0.4919 0.069 Uiso 1 1 calc R
H1B H 0.8372 0.2952 0.4256 0.069 Uiso 1 1 calc R
C2 C 0.8895(10) 0.1273(8) 0.6166(7) 0.083(4) Uani 1 1 d .
H2 H 0.8464 0.1651 0.6256 0.100 Uiso 1 1 calc R
C3 C 0.8580(12) 0.0450(10) 0.6195(8) 0.138(7) Uani 1 1 d .
H3A H 0.7945 0.0389 0.5863 0.207 Uiso 1 1 calc R
H3B H 0.8606 0.0337 0.6665 0.207 Uiso 1 1 calc R
H3C H 0.8985 0.0087 0.6077 0.207 Uiso 1 1 calc R
C4 C 0.9860(12) 0.1407(11) 0.6664(8) 0.152(8) Uani 1 1 d .
H4A H 1.0248 0.0963 0.6646 0.228 Uiso 1 1 calc R
H4B H 0.9864 0.1459 0.7135 0.228 Uiso 1 1 calc R
H4C H 1.0101 0.1887 0.6536 0.228 Uiso 1 1 calc R
C5 C 0.7774(8) 0.0616(6) 0.3996(6) 0.057(3) Uani 1 1 d .
H5 H 0.7692 0.0377 0.4408 0.069 Uiso 1 1 calc R
C6 C 0.8531(9) 0.0162(7) 0.3836(8) 0.097(5) Uani 1 1 d .
H6A H 0.8624 0.0403 0.3439 0.146 Uiso 1 1 calc R
H6B H 0.8338 -0.0383 0.3726 0.146 Uiso 1 1 calc R
H6C H 0.9110 0.0179 0.4243 0.146 Uiso 1 1 calc R
C7 C 0.6863(9) 0.0645(7) 0.3404(6) 0.078(4) Uani 1 1 d .
H7A H 0.6463 0.1029 0.3504 0.117 Uiso 1 1 calc R
H7B H 0.6571 0.0128 0.3339 0.117 Uiso 1 1 calc R
H7C H 0.6955 0.0797 0.2979 0.117 Uiso 1 1 calc R
C8 C 0.8086(11) 0.4997(9) 0.4559(10) 0.100(5) Uani 1 1 d .
H8 H 0.7465 0.5020 0.4594 0.120 Uiso 1 1 calc R
C9 C 0.7989(13) 0.4780(10) 0.3837(11) 0.149(7) Uani 1 1 d .
H9A H 0.7709 0.5216 0.3522 0.224 Uiso 1 1 calc R
H9B H 0.7594 0.4317 0.3689 0.224 Uiso 1 1 calc R
H9C H 0.8599 0.4665 0.3828 0.224 Uiso 1 1 calc R
C10 C 0.8585(14) 0.5751(9) 0.4797(11) 0.166(8) Uani 1 1 d .
H10A H 0.8829 0.5772 0.5306 0.250 Uiso 1 1 calc R
H10B H 0.8158 0.6188 0.4609 0.250 Uiso 1 1 calc R
H10C H 0.9096 0.5788 0.4633 0.250 Uiso 1 1 calc R
C11 C 0.8896(12) 0.3926(11) 0.6567(9) 0.112(5) Uani 1 1 d .
H11 H 0.8358 0.4292 0.6395 0.134 Uiso 1 1 calc R
C12 C 0.9828(15) 0.4371(14) 0.6846(11) 0.210(12) Uani 1 1 d .
H12A H 1.0187 0.4201 0.7322 0.315 Uiso 1 1 calc R
H12B H 0.9711 0.4935 0.6843 0.315 Uiso 1 1 calc R
H12C H 1.0176 0.4260 0.6550 0.315 Uiso 1 1 calc R
C13 C 0.8830(17) 0.3410(14) 0.7076(11) 0.189(11) Uani 1 1 d .
H13A H 0.8373 0.3004 0.6853 0.284 Uiso 1 1 calc R
H13B H 0.8639 0.3701 0.7407 0.284 Uiso 1 1 calc R
H13C H 0.9433 0.3167 0.7323 0.284 Uiso 1 1 calc R
C14 C 0.3984(7) 0.2443(6) 0.5481(5) 0.054(3) Uani 1 1 d .
H14A H 0.3965 0.2138 0.5070 0.065 Uiso 1 1 calc R
H14B H 0.3754 0.2974 0.5314 0.065 Uiso 1 1 calc R
C15 C 0.5349(10) 0.3995(7) 0.6555(7) 0.079(4) Uani 1 1 d .
H15 H 0.5169 0.4117 0.6051 0.095 Uiso 1 1 calc R
C16 C 0.4664(13) 0.4391(10) 0.6808(10) 0.151(7) Uani 1 1 d .
H16A H 0.4034 0.4253 0.6501 0.226 Uiso 1 1 calc R
H16B H 0.4744 0.4960 0.6804 0.226 Uiso 1 1 calc R
H16C H 0.4772 0.4218 0.7282 0.226 Uiso 1 1 calc R
C17 C 0.6315(11) 0.4277(9) 0.6928(8) 0.129(6) Uani 1 1 d .
H17A H 0.6545 0.4085 0.7407 0.194 Uiso 1 1 calc R
H17B H 0.6322 0.4850 0.6929 0.194 Uiso 1 1 calc R
H17C H 0.6710 0.4082 0.6691 0.194 Uiso 1 1 calc R
C18 C 0.6348(14) 0.1392(10) 0.6774(10) 0.128(6) Uani 1 1 d .
H18 H 0.6714 0.1423 0.6469 0.154 Uiso 1 1 calc R
C19 C 0.6114(18) 0.0554(13) 0.6918(13) 0.264(16) Uani 1 1 d .
H19A H 0.6634 0.0208 0.6966 0.396 Uiso 1 1 calc R
H19B H 0.5564 0.0374 0.6532 0.396 Uiso 1 1 calc R
H19C H 0.5993 0.0545 0.7349 0.396 Uiso 1 1 calc R
C20 C 0.6856(18) 0.1693(14) 0.7505(13) 0.236(14) Uani 1 1 d .
H20A H 0.6568 0.1481 0.7814 0.354 Uiso 1 1 calc R
H20B H 0.6826 0.2265 0.7506 0.354 Uiso 1 1 calc R
H20C H 0.7503 0.1526 0.7668 0.354 Uiso 1 1 calc R
C21 C 0.1659(9) 0.1892(8) 0.4613(8) 0.084(4) Uani 1 1 d .
H21 H 0.2073 0.1491 0.4528 0.101 Uiso 1 1 calc R
C22 C 0.1430(13) 0.2516(11) 0.4049(9) 0.150(7) Uani 1 1 d .
H22A H 0.1023 0.2909 0.4128 0.225 Uiso 1 1 calc R
H22B H 0.1119 0.2273 0.3594 0.225 Uiso 1 1 calc R
H22C H 0.2001 0.2767 0.4064 0.225 Uiso 1 1 calc R
C23 C 0.0850(12) 0.1493(11) 0.4675(9) 0.147(7) Uani 1 1 d .
H23A H 0.1051 0.1007 0.4939 0.220 Uiso 1 1 calc R
H23B H 0.0400 0.1372 0.4211 0.220 Uiso 1 1 calc R
H23C H 0.0565 0.1836 0.4917 0.220 Uiso 1 1 calc R
C24 C 0.2890(12) 0.2189(8) 0.7000(7) 0.089(4) Uani 1 1 d .
H24 H 0.2524 0.1701 0.6823 0.106 Uiso 1 1 calc R
C25 C 0.2304(15) 0.2801(12) 0.7077(11) 0.164(8) Uani 1 1 d .
H25A H 0.1841 0.2576 0.7237 0.247 Uiso 1 1 calc R
H25B H 0.1993 0.3060 0.6628 0.247 Uiso 1 1 calc R
H25C H 0.2678 0.3184 0.7417 0.247 Uiso 1 1 calc R
C26 C 0.3661(16) 0.2032(13) 0.7650(11) 0.191(10) Uani 1 1 d .
H26A H 0.3875 0.2524 0.7901 0.287 Uiso 1 1 calc R
H26B H 0.4168 0.1791 0.7550 0.287 Uiso 1 1 calc R
H26C H 0.3460 0.1676 0.7936 0.287 Uiso 1 1 calc R

loop_
_atom_site_aniso_label
_atom_site_aniso_U_11
_atom_site_aniso_U_22
_atom_site_aniso_U_33
_atom_site_aniso_U_23
_atom_site_aniso_U_13
_atom_site_aniso_U_12
Yb1 0.0371(2) 0.0376(2) 0.0401(2) 0.0000(2) 0.01683(17) -0.0002(2)
Cl1 0.075(2) 0.089(2) 0.0433(15) 0.0078(14) 0.0297(14) 0.0068(16)
Cl2 0.0591(19) 0.0734(19) 0.072(2) -0.0133(15) 0.0223(15) -0.0187(15)
Cl3 0.0495(18) 0.0526(17) 0.120(3) -0.0105(16) 0.0318(17) 0.0029(13)
O1 0.050(4) 0.041(4) 0.056(4) 0.005(3) 0.028(3) 0.004(3)
O2 0.061(5) 0.067(5) 0.064(5) 0.008(4) 0.026(4) 0.020(4)
O3 0.069(5) 0.042(4) 0.064(5) -0.010(3) 0.036(4) -0.003(3)
O4 0.044(4) 0.042(4) 0.077(5) -0.016(3) 0.028(4) -0.004(3)
O5 0.060(6) 0.058(5) 0.152(8) -0.004(5) 0.053(6) -0.007(4)
O6 0.059(5) 0.097(6) 0.086(6) -0.041(5) 0.017(5) 0.013(5)
O7 0.056(4) 0.060(4) 0.055(4) -0.002(3) 0.031(4) -0.009(4)
O8 0.082(6) 0.067(5) 0.075(5) -0.018(4) 0.045(5) -0.014(4)
O9 0.076(6) 0.077(5) 0.077(6) 0.024(4) 0.032(5) 0.007(5)
O10 0.084(6) 0.043(4) 0.084(5) 0.000(4) 0.049(5) -0.012(4)
O11 0.072(6) 0.064(5) 0.087(6) -0.017(4) 0.044(5) -0.007(4)
O12 0.092(6) 0.062(5) 0.075(5) -0.016(4) 0.057(5) -0.019(4)
O13 0.033(4) 0.040(4) 0.096(5) -0.011(3) 0.022(4) -0.001(3)
O14 0.042(4) 0.043(4) 0.060(4) -0.007(3) 0.010(3) -0.001(3)
O15 0.060(5) 0.031(4) 0.083(5) -0.006(3) 0.025(4) -0.001(3)
O16 0.162(10) 0.054(5) 0.115(7) 0.010(5) 0.084(7) 0.022(5)
P1 0.0443(16) 0.0424(14) 0.0512(16) -0.0009(12) 0.0234(13) 0.0051(12)
P2 0.0381(16) 0.0491(17) 0.078(2) -0.0188(14) 0.0238(15) -0.0064(13)
P3 0.0583(18) 0.0482(15) 0.0439(15) -0.0035(12) 0.0279(14) -0.0036(13)
P4 0.063(2) 0.0433(16) 0.0608(18) -0.0057(12) 0.0365(16) -0.0065(13)
C1 0.056(7) 0.051(6) 0.079(7) -0.006(6) 0.040(6) 0.000(5)
C2 0.084(11) 0.084(10) 0.070(9) -0.009(7) 0.016(8) 0.025(8)
C3 0.159(19) 0.136(16) 0.109(13) 0.039(11) 0.039(12) 0.004(13)
C4 0.133(17) 0.161(17) 0.110(14) -0.031(12) -0.013(12) 0.039(14)
C5 0.070(8) 0.044(6) 0.067(8) -0.003(5) 0.035(7) -0.004(5)
C6 0.091(11) 0.054(8) 0.151(14) -0.021(8) 0.050(10) 0.002(7)
C7 0.085(10) 0.071(8) 0.068(8) -0.003(6) 0.017(7) -0.019(7)
C8 0.079(11) 0.080(11) 0.155(16) 0.005(10) 0.062(11) -0.005(9)
C9 0.150(19) 0.099(13) 0.18(2) 0.020(13) 0.038(16) -0.015(12)
C10 0.19(2) 0.069(12) 0.24(2) -0.004(13) 0.087(18) -0.005(13)
C11 0.088(13) 0.121(14) 0.115(14) -0.044(11) 0.024(11) -0.001(10)
C12 0.15(2) 0.24(3) 0.20(2) -0.13(2) 0.019(17) -0.012(19)
C13 0.23(3) 0.20(2) 0.141(19) -0.027(17) 0.078(19) 0.08(2)
C14 0.062(7) 0.049(6) 0.061(7) -0.003(5) 0.034(6) -0.008(5)
C15 0.095(11) 0.063(8) 0.083(9) -0.009(7) 0.037(8) -0.002(7)
C16 0.149(18) 0.123(14) 0.180(19) -0.041(13) 0.062(15) 0.013(13)
C17 0.116(15) 0.114(13) 0.139(15) -0.025(11) 0.026(12) -0.037(11)
C18 0.132(17) 0.090(12) 0.124(15) 0.036(11) 0.003(12) -0.003(11)
C19 0.24(3) 0.15(2) 0.27(3) 0.05(2) -0.05(2) 0.02(2)
C20 0.23(3) 0.16(2) 0.21(3) -0.011(19) -0.04(2) 0.04(2)
C21 0.063(9) 0.085(10) 0.109(12) -0.014(9) 0.036(8) -0.002(7)
C22 0.127(17) 0.165(17) 0.126(16) 0.014(13) 0.009(12) -0.012(13)
C23 0.113(16) 0.144(16) 0.170(18) -0.016(13) 0.037(13) -0.028(13)
C24 0.125(13) 0.084(9) 0.073(9) -0.016(8) 0.056(9) -0.009(9)
C25 0.19(2) 0.18(2) 0.18(2) 0.018(16) 0.134(19) 0.020(17)
C26 0.19(3) 0.25(3) 0.136(19) 0.026(18) 0.068(18) -0.01(2)

loop_
_atom_type_symbol
_atom_type_description
_atom_type_scat_dispersion_real
_atom_type_scat_dispersion_imag
_atom_type_scat_source
C C 0.0033 0.0016 'International Tables Vol C Tables 4.2.6.8 and 6.1.1.4'
H H 0.0000 0.0000 'International Tables Vol C Tables 4.2.6.8 and 6.1.1.4'
O O 0.0106 0.0060 'International Tables Vol C Tables 4.2.6.8 and 6.1.1.4'
P P 0.1023 0.0942 'International Tables Vol C Tables 4.2.6.8 and 6.1.1.4'
Cl Cl 0.1484 0.1585 'International Tables Vol C Tables 4.2.6.8 and 6.1.1.4'
Yb Yb -0.3850 5.5486 'International Tables Vol C Tables 4.2.6.8 and 6.1.1.4'

loop_
_geom_angle_atom_site_label_1
_geom_angle_atom_site_label_2
_geom_angle_atom_site_label_3
_geom_angle
O7 Yb1 O15 84.7(2)
O7 Yb1 O4 91.9(2)
O15 Yb1 O4 145.5(2)
O7 Yb1 O13 83.2(2)
O15 Yb1 O13 143.1(2)
O4 Yb1 O13 69.8(2)
O7 Yb1 O14 90.3(2)
O15 Yb1 O14 73.3(2)
O4 Yb1 O14 141.2(2)
O13 Yb1 O14 72.1(2)
O7 Yb1 O1 93.7(2)
O15 Yb1 O1 70.7(2)
O4 Yb1 O1 75.3(2)
O13 Yb1 O1 144.8(2)
O14 Yb1 O1 143.1(2)
O7 Yb1 Cl1 177.70(18)
O15 Yb1 Cl1 97.61(17)
O4 Yb1 Cl1 86.14(17)
O13 Yb1 Cl1 94.99(18)
O14 Yb1 Cl1 90.41(17)
O1 Yb1 Cl1 87.03(16)
O7 Yb1 H13F 77.8
O15 Yb1 H13F 126.5
O4 Yb1 H13F 85.8
O13 Yb1 H13F 16.6
O14 Yb1 H13F 57.0
O1 Yb1 H13F 159.1
Cl1 Yb1 H13F 100.8
P1 O1 Yb1 136.4(3)
C2 O2 P1 125.1(7)
C5 O3 P1 121.7(6)
P2 O4 Yb1 138.3(4)
C8 O5 P2 125.4(8)
C11 O6 P2 119.3(9)
P3 O7 Yb1 151.9(4)
C15 O8 P3 126.1(7)
C18 O9 P3 125.2(9)
C21 O11 P4 122.0(7)
C24 O12 P4 120.4(7)
Yb1 O13 H13F 112.9
Yb1 O13 H13G 132.1
H13F O13 H13G 108.3
Yb1 O14 H14E 117.9
Yb1 O14 H14F 115.4
H14E O14 H14F 108.5
Yb1 O15 H15C 116.2
Yb1 O15 H15D 134.5
H15C O15 H15D 108.3
H16F O16 H16G 108.0
O1 P1 O2 112.8(4)
O1 P1 O3 117.3(4)
O2 P1 O3 104.3(4)
O1 P1 C1 111.4(4)
O2 P1 C1 109.1(5)
O3 P1 C1 100.9(4)
O4 P2 O5 114.1(4)
O4 P2 O6 114.4(4)
O5 P2 O6 104.9(5)
O4 P2 C1 113.3(4)
O5 P2 C1 106.5(5)
O6 P2 C1 102.6(5)
O7 P3 O8 113.2(4)
O7 P3 O9 114.8(4)
O8 P3 O9 103.2(4)
O7 P3 C14 110.5(4)
O8 P3 C14 109.8(5)
O9 P3 C14 104.8(5)
O10 P4 O12 116.1(4)
O10 P4 O11 114.2(4)
O12 P4 O11 102.3(4)
O10 P4 C14 114.2(5)
O12 P4 C14 103.5(4)
O11 P4 C14 105.0(5)
P2 C1 P1 113.4(5)
P2 C1 H1A 108.9
P1 C1 H1A 108.9
P2 C1 H1B 108.9
P1 C1 H1B 108.9
H1A C1 H1B 107.7
C4 C2 O2 106.1(13)
C4 C2 C3 112.2(13)
O2 C2 C3 107.5(11)
C4 C2 H2 110.3
O2 C2 H2 110.3
C3 C2 H2 110.3
C2 C3 H3A 109.5
C2 C3 H3B 109.5
H3A C3 H3B 109.5
C2 C3 H3C 109.5
H3A C3 H3C 109.5
H3B C3 H3C 109.5
C2 C4 H4A 109.5
C2 C4 H4B 109.5
H4A C4 H4B 109.5
C2 C4 H4C 109.5
H4A C4 H4C 109.5
H4B C4 H4C 109.5
O3 C5 C7 108.6(9)
O3 C5 C6 106.1(8)
C7 C5 C6 114.1(10)
O3 C5 H5 109.3
C7 C5 H5 109.3
C6 C5 H5 109.3
C5 C6 H6A 109.5
C5 C6 H6B 109.5
H6A C6 H6B 109.5
C5 C6 H6C 109.5
H6A C6 H6C 109.5
H6B C6 H6C 109.5
C5 C7 H7A 109.5
C5 C7 H7B 109.5
H7A C7 H7B 109.5
C5 C7 H7C 109.5
H7A C7 H7C 109.5
H7B C7 H7C 109.5
C10 C8 C9 113.1(14)
C10 C8 O5 106.4(14)
C9 C8 O5 106.9(13)
C10 C8 H8 110.1
C9 C8 H8 110.1
O5 C8 H8 110.1
C8 C9 H9A 109.5
C8 C9 H9B 109.5
H9A C9 H9B 109.5
C8 C9 H9C 109.5
H9A C9 H9C 109.5
H9B C9 H9C 109.5
C8 C10 H10A 109.5
C8 C10 H10B 109.5
H10A C10 H10B 109.5
C8 C10 H10C 109.5
H10A C10 H10C 109.5
H10B C10 H10C 109.5
C13 C11 O6 105.2(15)
C13 C11 C12 110.4(19)
O6 C11 C12 105.2(14)
C13 C11 H11 111.9
O6 C11 H11 111.9
C12 C11 H11 111.9
C11 C12 H12A 109.5
C11 C12 H12B 109.5
H12A C12 H12B 109.5
C11 C12 H12C 109.5
H12A C12 H12C 109.5
H12B C12 H12C 109.5
C11 C13 H13A 109.5
C11 C13 H13B 109.5
H13A C13 H13B 109.5
C11 C13 H13C 109.5
H13A C13 H13C 109.5
H13B C13 H13C 109.5
P3 C14 P4 119.8(6)
P3 C14 H14A 107.4
P4 C14 H14A 107.4
P3 C14 H14B 107.4
P4 C14 H14B 107.4
H14A C14 H14B 106.9
O8 C15 C17 111.4(12)
O8 C15 C16 108.8(12)
C17 C15 C16 112.4(13)
O8 C15 H15 108.0
C17 C15 H15 108.0
C16 C15 H15 108.0
C15 C16 H16A 109.5
C15 C16 H16B 109.5
H16A C16 H16B 109.5
C15 C16 H16C 109.5
H16A C16 H16C 109.5
H16B C16 H16C 109.5
C15 C17 H17A 109.5
C15 C17 H17B 109.5
H17A C17 H17B 109.5
C15 C17 H17C 109.5
H17A C17 H17C 109.5
H17B C17 H17C 109.5
O9 C18 C20 110.8(18)
O9 C18 C19 101.3(16)
C20 C18 C19 101.3(17)
O9 C18 H18 114.0
C20 C18 H18 114.0
C19 C18 H18 114.0
C18 C19 H19A 109.5
C18 C19 H19B 109.5
H19A C19 H19B 109.5
C18 C19 H19C 109.5
H19A C19 H19C 109.5
H19B C19 H19C 109.5
C18 C20 H20A 109.5
C18 C20 H20B 109.5
H20A C20 H20B 109.5
C18 C20 H20C 109.5
H20A C20 H20C 109.5
H20B C20 H20C 109.5
C23 C21 O11 107.3(12)
C23 C21 C22 115.2(14)
O11 C21 C22 107.0(12)
C23 C21 H21 109.1
O11 C21 H21 109.1
C22 C21 H21 109.1
C21 C22 H22A 109.5
C21 C22 H22B 109.5
H22A C22 H22B 109.5
C21 C22 H22C 109.5
H22A C22 H22C 109.5
H22B C22 H22C 109.5
C21 C23 H23A 109.5
C21 C23 H23B 109.5
H23A C23 H23B 109.5
C21 C23 H23C 109.5
H23A C23 H23C 109.5
H23B C23 H23C 109.5
C25 C24 C26 111.8(15)
C25 C24 O12 106.9(12)
C26 C24 O12 107.0(14)
C25 C24 H24 110.4
C26 C24 H24 110.4
O12 C24 H24 110.4
C24 C25 H25A 109.5
C24 C25 H25B 109.5
H25A C25 H25B 109.5
C24 C25 H25C 109.5
H25A C25 H25C 109.5
H25B C25 H25C 109.5
C24 C26 H26A 109.5
C24 C26 H26B 109.5
H26A C26 H26B 109.5
C24 C26 H26C 109.5
H26A C26 H26C 109.5
H26B C26 H26C 109.5

loop_
_geom_bond_atom_site_label_1
_geom_bond_atom_site_label_2
_geom_bond_distance
Yb1 O7 2.240(6)
Yb1 O15 2.283(6)
Yb1 O4 2.287(6)
Yb1 O13 2.301(6)
Yb1 O14 2.317(6)
Yb1 O1 2.319(6)
Yb1 Cl1 2.556(2)
Yb1 H13F 2.7457
O1 P1 1.469(6)
O2 C2 1.465(14)
O2 P1 1.538(7)
O3 C5 1.463(11)
O3 P1 1.554(6)
O4 P2 1.477(6)
O5 C8 1.490(16)
O5 P2 1.536(8)
O6 C11 1.458(16)
O6 P2 1.542(8)
O7 P3 1.473(6)
O8 C15 1.413(13)
O8 P3 1.533(7)
O9 C18 1.442(18)
O9 P3 1.548(8)
O10 P4 1.454(7)
O11 C21 1.459(14)
O11 P4 1.569(8)
O12 C24 1.475(13)
O12 P4 1.554(7)
O13 H13F 0.8501
O13 H13G 0.8500
O14 H14E 0.8499
O14 H14F 0.8500
O15 H15C 0.8499
O15 H15D 0.8500
O16 H16F 0.8501
O16 H16G 0.8501
P1 C1 1.790(10)
P2 C1 1.779(9)
P3 C14 1.774(10)
P4 C14 1.795(9)
C1 H1A 0.9700
C1 H1B 0.9700
C2 C4 1.462(18)
C2 C3 1.467(18)
C2 H2 0.9800
C3 H3A 0.9600
C3 H3B 0.9600
C3 H3C 0.9600
C4 H4A 0.9600
C4 H4B 0.9600
C4 H4C 0.9600
C5 C7 1.464(14)
C5 C6 1.518(14)
C5 H5 0.9800
C6 H6A 0.9600
C6 H6B 0.9600
C6 H6C 0.9600
C7 H7A 0.9600
C7 H7B 0.9600
C7 H7C 0.9600
C8 C10 1.461(19)
C8 C9 1.47(2)
C8 H8 0.9800
C9 H9A 0.9600
C9 H9B 0.9600
C9 H9C 0.9600
C10 H10A 0.9600
C10 H10B 0.9600
C10 H10C 0.9600
C11 C13 1.38(2)
C11 C12 1.52(2)
C11 H11 0.9800
C12 H12A 0.9600
C12 H12B 0.9600
C12 H12C 0.9600
C13 H13A 0.9600
C13 H13B 0.9600
C13 H13C 0.9600
C14 H14A 0.9700
C14 H14B 0.9700
C15 C17 1.464(17)
C15 C16 1.485(18)
C15 H15 0.9800
C16 H16A 0.9600
C16 H16B 0.9600
C16 H16C 0.9600
C17 H17A 0.9600
C17 H17B 0.9600
C17 H17C 0.9600
C18 C20 1.48(2)
C18 C19 1.50(2)
C18 H18 0.9800
C19 H19A 0.9600
C19 H19B 0.9600
C19 H19C 0.9600
C20 H20A 0.9600
C20 H20B 0.9600
C20 H20C 0.9600
C21 C23 1.453(18)
C21 C22 1.494(19)
C21 H21 0.9800
C22 H22A 0.9600
C22 H22B 0.9600
C22 H22C 0.9600
C23 H23A 0.9600
C23 H23B 0.9600
C23 H23C 0.9600
C24 C25 1.408(19)
C24 C26 1.43(2)
C24 H24 0.9800
C25 H25A 0.9600
C25 H25B 0.9600
C25 H25C 0.9600
C26 H26A 0.9600
C26 H26B 0.9600
C26 H26C 0.9600

loop_
_geom_torsion_atom_site_label_1
_geom_torsion_atom_site_label_2
_geom_torsion_atom_site_label_3
_geom_torsion_atom_site_label_4
_geom_torsion
O7 Yb1 O1 P1 -143.9(6)
O15 Yb1 O1 P1 133.1(6)
O4 Yb1 O1 P1 -52.9(5)
O13 Yb1 O1 P1 -60.5(7)
O14 Yb1 O1 P1 120.6(5)
Cl1 Yb1 O1 P1 33.9(5)
O7 Yb1 O4 P2 119.4(6)
O15 Yb1 O4 P2 35.9(8)
O13 Yb1 O4 P2 -158.6(7)
O14 Yb1 O4 P2 -147.7(5)
O1 Yb1 O4 P2 26.1(6)
Cl1 Yb1 O4 P2 -61.9(6)
O15 Yb1 O7 P3 -53.2(9)
O4 Yb1 O7 P3 161.2(9)
O13 Yb1 O7 P3 91.8(9)
O14 Yb1 O7 P3 19.9(9)
O1 Yb1 O7 P3 -123.4(9)
Cl1 Yb1 O7 P3 129(4)
Yb1 O1 P1 O2 154.2(5)
Yb1 O1 P1 O3 -84.5(6)
Yb1 O1 P1 C1 31.0(7)
C2 O2 P1 O1 -19.3(10)
C2 O2 P1 O3 -147.8(9)
C2 O2 P1 C1 105.1(9)
C5 O3 P1 O1 -57.2(8)
C5 O3 P1 O2 68.4(8)
C5 O3 P1 C1 -178.4(8)
Yb1 O4 P2 O5 134.3(6)
Yb1 O4 P2 O6 -104.9(6)
Yb1 O4 P2 C1 12.2(8)
C8 O5 P2 O4 -20.0(12)
C8 O5 P2 O6 -145.9(10)
C8 O5 P2 C1 105.7(11)
C11 O6 P2 O4 -56.2(11)
C11 O6 P2 O5 69.6(11)
C11 O6 P2 C1 -179.3(10)
Yb1 O7 P3 O8 -135.6(8)
Yb1 O7 P3 O9 106.2(9)
Yb1 O7 P3 C14 -12.0(10)
C15 O8 P3 O7 40.2(11)
C15 O8 P3 O9 164.9(10)
C15 O8 P3 C14 -83.8(10)
C18 O9 P3 O7 32.4(13)
C18 O9 P3 O8 -91.2(12)
C18 O9 P3 C14 153.8(12)
C24 O12 P4 O10 -40.9(11)
C24 O12 P4 O11 84.1(10)
C24 O12 P4 C14 -166.9(10)
C21 O11 P4 O10 -42.4(10)
C21 O11 P4 O12 -168.7(8)
C21 O11 P4 C14 83.4(9)
O4 P2 C1 P1 -49.3(8)
O5 P2 C1 P1 -175.5(6)
O6 P2 C1 P1 74.5(7)
O1 P1 C1 P2 30.5(8)
O2 P1 C1 P2 -94.7(6)
O3 P1 C1 P2 155.8(6)
P1 O2 C2 C4 -137.4(10)
P1 O2 C2 C3 102.3(12)
P1 O3 C5 C7 108.2(9)
P1 O3 C5 C6 -128.7(9)
P2 O5 C8 C10 151.6(11)
P2 O5 C8 C9 -87.3(13)
P2 O6 C11 C13 131.1(15)
P2 O6 C11 C12 -112.2(14)
O7 P3 C14 P4 164.8(5)
O8 P3 C14 P4 -69.6(7)
O9 P3 C14 P4 40.6(7)
O10 P4 C14 P3 -74.1(7)
O12 P4 C14 P3 53.1(7)
O11 P4 C14 P3 160.0(6)
P3 O8 C15 C17 -104.8(12)
P3 O8 C15 C16 130.7(11)
P3 O9 C18 C20 88.7(18)
P3 O9 C18 C19 -164.5(13)
P4 O11 C21 C23 110.3(12)
P4 O11 C21 C22 -125.6(11)
P4 O12 C24 C25 -123.2(13)
P4 O12 C24 C26 116.9(13)
